data_2221289
loop_
_publ_author_name
'Hapke, Marko'
'W\"ohl, Anina'
'Peitz, Stephan'
'Spannenberg, Anke'
'Rosenthal, Uwe'

_publ_section_title
;<i>trans</i>-Di-\m-acetato-[\m-<i>N</i>,<i>N</i>-bis(diphenylphosphino)aniline]bis[chloridomolybdenum(II)](<i>Mo{---</i>Mo})--dichloromethane--tetrahydrofuran
 (1/0.3/1.7)
;
_journal_coeditor_code BT2886
_journal_issue 4
_journal_name_full 'Acta Crystallographica Section E'
_journal_page_first m357
_journal_paper_doi 10.1107/S1600536809007016
_journal_volume 65
_journal_year 2009
_chemical_formula_iupac '[Mo2 (C2 H3 O2)2 Cl2 (C30 H25 N P2)], 0.3C H2 Cl2, 1.7C4 H8 O'
_chemical_formula_moiety 'C34 H31 Cl2 Mo2 N1 O4 P2, 0.3(C H2 Cl2), 1.7(C4 H8 O)'
_chemical_formula_sum 'C41.1 H45.2 Cl2.6 Mo2 N O5.7 P2'
_chemical_formula_weight 990.37
_chemical_name_systematic
;
<i>trans</i>-Di-\m-acetato-[\m-<i>N</i>,<i>N</i>-
bis(diphenylphosphino)aniline]bis[chloridomolybdenum(II)](<i>Mo---Mo</i>)--
dichloromethane--tetrahydrofuran (1/0.3/1.7)
;
_space_group_IT_number 15
_symmetry_cell_setting monoclinic
_symmetry_space_group_name_Hall '-C 2yc'
_symmetry_space_group_name_H-M 'C 1 2/c 1'
_atom_sites_solution_hydrogens geom
_atom_sites_solution_primary direct
_atom_sites_solution_secondary difmap
_audit_creation_method SHELXL-97
_cell_angle_alpha 90.00
_cell_angle_beta 107.32(3)
_cell_angle_gamma 90.00
_cell_formula_units_Z 4
_cell_length_a 15.769(3)
_cell_length_b 13.913(3)
_cell_length_c 20.108(4)
_cell_measurement_reflns_used 20698
_cell_measurement_temperature 200(2)
_cell_measurement_theta_max 29.65
_cell_measurement_theta_min 1.92
_cell_volume 4211.5(16)
_computing_cell_refinement 'X-AREA (Stoe & Cie, 2005)'
_computing_data_collection 'X-AREA (Stoe & Cie, 2005)'
_computing_data_reduction 'X-RED (Stoe & Cie, 2005)'
_computing_molecular_graphics 'SHELXTL (Sheldrick, 2008)'
_computing_publication_material 'SHELXTL (Sheldrick, 2008)'
_computing_structure_refinement 'SHELXL97 (Sheldrick, 2008)'
_computing_structure_solution 'SIR2004 (Burla <i>et al.</i>, 2005)'
_diffrn_ambient_temperature 200(2)
_diffrn_measured_fraction_theta_full 1.000
_diffrn_measured_fraction_theta_max 1.000
_diffrn_measurement_device_type 'Stoe IPDS-II'
_diffrn_measurement_method \w
_diffrn_radiation_monochromator graphite
_diffrn_radiation_source 'fine-focus sealed tube'
_diffrn_radiation_type MoK\a
_diffrn_radiation_wavelength 0.71073
_diffrn_reflns_av_R_equivalents 0.0755
_diffrn_reflns_av_sigmaI/netI 0.0533
_diffrn_reflns_limit_h_max 20
_diffrn_reflns_limit_h_min -20
_diffrn_reflns_limit_k_max 18
_diffrn_reflns_limit_k_min -18
_diffrn_reflns_limit_l_max 26
_diffrn_reflns_limit_l_min -26
_diffrn_reflns_number 33618
_diffrn_reflns_theta_full 27.50
_diffrn_reflns_theta_max 27.50
_diffrn_reflns_theta_min 1.99
_exptl_absorpt_coefficient_mu 0.882
_exptl_absorpt_correction_type none
_exptl_crystal_colour red
_exptl_crystal_density_diffrn 1.562
_exptl_crystal_density_method 'not measured'
_exptl_crystal_description prism
_exptl_crystal_F_000 2010
_exptl_crystal_size_max 0.20
_exptl_crystal_size_mid 0.15
_exptl_crystal_size_min 0.10
_refine_diff_density_max 0.993
_refine_diff_density_min -0.721
_refine_ls_extinction_method none
_refine_ls_goodness_of_fit_ref 0.904
_refine_ls_hydrogen_treatment constr
_refine_ls_matrix_type full
_refine_ls_number_parameters 263
_refine_ls_number_reflns 4834
_refine_ls_number_restraints 22
_refine_ls_restrained_S_all 0.906
_refine_ls_R_factor_all 0.0519
_refine_ls_R_factor_gt 0.0332
_refine_ls_shift/su_max 0.001
_refine_ls_shift/su_mean 0.000
_refine_ls_structure_factor_coef Fsqd
_refine_ls_weighting_details 'calc w=1/[\s^2^(Fo^2^)+(0.0436P)^2^] where P=(Fo^2^+2Fc^2^)/3'
_refine_ls_weighting_scheme calc
_refine_ls_wR_factor_gt 0.0722
_refine_ls_wR_factor_ref 0.0759
_reflns_number_gt 3695
_reflns_number_total 4834
_reflns_threshold_expression I>2\s(I)
_cod_data_source_file bt2886.cif
_cod_data_source_block I
_cod_original_cell_volume 4211.3(15)
_cod_original_sg_symbol_H-M 'C 2/c'
_cod_original_formula_sum 'C41.10 H45.20 Cl2.60 Mo2 N O5.70 P2'
_cod_database_code 2221289
_cod_database_fobs_code 2221289

loop_
_symmetry_equiv_pos_as_xyz
'x, y, z'
'-x, y, -z+1/2'
'x+1/2, y+1/2, z'
'-x+1/2, y+1/2, -z+1/2'
'-x, -y, -z'
'x, -y, z-1/2'
'-x+1/2, -y+1/2, -z'
'x+1/2, -y+1/2, z-1/2'

loop_
_atom_site_type_symbol
_atom_site_label
_atom_site_fract_x
_atom_site_fract_y
_atom_site_fract_z
_atom_site_U_iso_or_equiv
_atom_site_adp_type
_atom_site_calc_flag
_atom_site_refinement_flags
_atom_site_occupancy
_atom_site_disorder_assembly
_atom_site_disorder_group
C C23 0.3316(18) 0.371(2) -0.0151(15) 0.038(6) Uiso d P 0.15 A 2
H H23A 0.3312 0.3382 0.0286 0.046 Uiso calc PR 0.15 A 2
H H23B 0.3456 0.3216 -0.0458 0.046 Uiso calc PR 0.15 A 2
Cl Cl2 0.4164(8) 0.4554(9) 0.0049(6) 0.094(3) Uiso d P 0.15 A 2
Cl Cl3 0.1952(10) 0.4261(14) -0.0668(7) 0.075(3) Uiso d P 0.15 A 2
C C1 0.9245(2) 0.6337(2) 0.60553(15) 0.0224(6) Uani d . 1 . .
C C2 0.8729(2) 0.7137(2) 0.57764(17) 0.0314(7) Uani d . 1 . .
H H2 0.8335 0.7400 0.6005 0.038 Uiso calc R 1 . .
C C3 0.8792(3) 0.7547(3) 0.51670(18) 0.0387(8) Uani d . 1 . .
H H3 0.8430 0.8084 0.4973 0.046 Uiso calc R 1 . .
C C4 0.9374(3) 0.7184(3) 0.48376(18) 0.0402(8) Uani d . 1 . .
H H4 0.9416 0.7475 0.4421 0.048 Uiso calc R 1 . .
C C5 0.9894(3) 0.6402(3) 0.51100(17) 0.0359(8) Uani d . 1 . .
H H5 1.0299 0.6156 0.4884 0.043 Uiso calc R 1 . .
C C6 0.9827(2) 0.5971(2) 0.57136(15) 0.0288(6) Uani d . 1 . .
H H6 1.0179 0.5424 0.5896 0.035 Uiso calc R 1 . .
C C7 0.81890(18) 0.6061(2) 0.69921(15) 0.0222(5) Uani d . 1 . .
C C8 0.7406(2) 0.5965(2) 0.64439(17) 0.0289(6) Uani d . 1 . .
H H8 0.7430 0.5795 0.5992 0.035 Uiso calc R 1 . .
C C9 0.6595(2) 0.6117(2) 0.6561(2) 0.0353(7) Uani d . 1 . .
H H9 0.6063 0.6044 0.6187 0.042 Uiso calc R 1 . .
C C10 0.6545(2) 0.6371(2) 0.7204(2) 0.0366(8) Uani d . 1 . .
H H10 0.5984 0.6492 0.7272 0.044 Uiso calc R 1 . .
C C11 0.7316(2) 0.6452(2) 0.7757(2) 0.0365(8) Uani d . 1 . .
H H11 0.7284 0.6623 0.8206 0.044 Uiso calc R 1 . .
C C12 0.8134(2) 0.6282(2) 0.76538(17) 0.0282(7) Uani d . 1 . .
H H12 0.8660 0.6317 0.8037 0.034 Uiso calc R 1 . .
C C13 1.0000 0.7507(3) 0.7500 0.0267(9) Uani d S 1 . .
C C14 0.9682(2) 0.8011(2) 0.7974(2) 0.0369(8) Uani d . 1 . .
H H14 0.9462 0.7675 0.8299 0.044 Uiso calc R 1 . .
C C15 0.9689(3) 0.9006(3) 0.7968(3) 0.0540(10) Uani d . 1 . .
H H15 0.9475 0.9349 0.8294 0.065 Uiso calc R 1 . .
C C16 1.0000 0.9505(4) 0.7500 0.0633(19) Uani d S 1 . .
H H16 1.0000 1.0187 0.7500 0.076 Uiso calc SR 1 . .
C C17 0.85381(19) 0.3927(2) 0.79476(16) 0.0246(6) Uani d . 1 . .
C C18 0.7734(2) 0.3832(2) 0.81938(19) 0.0344(8) Uani d . 1 . .
H H18A 0.7293 0.4316 0.7963 0.052 Uiso calc R 1 . .
H H18B 0.7904 0.3928 0.8699 0.052 Uiso calc R 1 . .
H H18C 0.7479 0.3188 0.8080 0.052 Uiso calc R 1 . .
Cl Cl1 0.93542(6) 0.23863(6) 0.65324(4) 0.03252(18) Uani d . 1 . .
Mo Mo1 0.958490(16) 0.400753(17) 0.697846(12) 0.01851(7) Uani d . 1 . .
N N1 1.0000 0.6457(2) 0.7500 0.0215(7) Uani d S 1 . .
O O1 0.84401(13) 0.38946(15) 0.72997(11) 0.0243(4) Uani d . 1 . .
O O2 1.07046(13) 0.40319(15) 0.66069(10) 0.0247(4) Uani d . 1 . .
P P1 0.92644(5) 0.57906(5) 0.68785(4) 0.01836(15) Uani d . 1 . .
O O3 0.2246(4) 0.4448(4) 0.0103(3) 0.0979(17) Uani d PD 0.85 B 1
C C19 0.1975(9) 0.4284(11) -0.0537(6) 0.112(2) Uani d PDU 0.85 B 1
H H19A 0.1902 0.4890 -0.0807 0.134 Uiso calc PR 0.85 B 1
H H19B 0.1401 0.3938 -0.0664 0.134 Uiso calc PR 0.85 B 1
C C20 0.2727(5) 0.3642(6) -0.0674(5) 0.1111(19) Uani d PDU 0.85 B 1
H H20A 0.2642 0.2953 -0.0590 0.133 Uiso calc PR 0.85 B 1
H H20B 0.2768 0.3727 -0.1153 0.133 Uiso calc PR 0.85 B 1
C C21 0.3560(7) 0.4072(6) -0.0112(4) 0.1117(19) Uani d PDU 0.85 B 1
H H21A 0.3885 0.4538 -0.0317 0.134 Uiso calc PR 0.85 B 1
H H21B 0.3971 0.3564 0.0139 0.134 Uiso calc PR 0.85 B 1
C C22 0.3065(6) 0.4577(6) 0.0368(5) 0.1097(19) Uani d PDU 0.85 B 1
H H22A 0.3263 0.4299 0.0842 0.132 Uiso calc PR 0.85 B 1
H H22B 0.3200 0.5273 0.0402 0.132 Uiso calc PR 0.85 B 1

loop_
_atom_site_aniso_label
_atom_site_aniso_U_11
_atom_site_aniso_U_22
_atom_site_aniso_U_33
_atom_site_aniso_U_12
_atom_site_aniso_U_13
_atom_site_aniso_U_23
C1 0.0244(15) 0.0238(13) 0.0181(13) -0.0015(11) 0.0048(11) 0.0007(11)
C2 0.0309(17) 0.0338(17) 0.0303(16) 0.0057(13) 0.0105(14) 0.0055(13)
C3 0.043(2) 0.0373(18) 0.0342(18) 0.0079(16) 0.0095(16) 0.0154(15)
C4 0.056(2) 0.0410(19) 0.0262(16) -0.0023(17) 0.0164(16) 0.0088(15)
C5 0.049(2) 0.0379(18) 0.0269(16) 0.0041(15) 0.0212(16) 0.0022(14)
C6 0.0342(16) 0.0287(14) 0.0244(14) 0.0008(14) 0.0101(12) 0.0002(13)
C7 0.0200(13) 0.0201(13) 0.0274(14) 0.0030(11) 0.0084(11) 0.0029(12)
C8 0.0263(15) 0.0279(15) 0.0312(15) 0.0001(13) 0.0065(12) 0.0036(14)
C9 0.0209(15) 0.0302(17) 0.051(2) -0.0003(13) 0.0051(14) 0.0109(15)
C10 0.0255(17) 0.0290(16) 0.062(2) 0.0052(13) 0.0224(17) 0.0091(16)
C11 0.038(2) 0.0346(18) 0.046(2) 0.0028(15) 0.0255(17) 0.0008(15)
C12 0.0257(16) 0.0307(16) 0.0295(16) 0.0012(12) 0.0102(13) -0.0018(12)
C13 0.021(2) 0.022(2) 0.033(2) 0.000 -0.0004(17) 0.000
C14 0.0351(19) 0.0263(16) 0.047(2) 0.0040(14) 0.0081(15) -0.0044(15)
C15 0.050(2) 0.0286(18) 0.082(3) 0.0070(18) 0.018(2) -0.013(2)
C16 0.053(4) 0.018(2) 0.115(6) 0.000 0.020(4) 0.000
C17 0.0256(15) 0.0190(13) 0.0329(15) 0.0001(12) 0.0142(12) -0.0007(12)
C18 0.0268(16) 0.0380(19) 0.0456(19) -0.0021(13) 0.0218(15) -0.0013(15)
Cl1 0.0342(4) 0.0274(4) 0.0401(4) -0.0066(3) 0.0173(3) -0.0114(3)
Mo1 0.01940(12) 0.01871(11) 0.01876(11) 0.00004(10) 0.00775(8) -0.00079(10)
N1 0.0215(17) 0.0169(16) 0.0244(17) 0.000 0.0043(14) 0.000
O1 0.0209(10) 0.0244(10) 0.0297(11) -0.0014(8) 0.0108(8) -0.0007(9)
O2 0.0267(11) 0.0268(10) 0.0242(10) 0.0012(9) 0.0133(8) 0.0008(9)
P1 0.0183(3) 0.0193(3) 0.0178(3) 0.0008(2) 0.0057(3) 0.0006(3)
O3 0.075(3) 0.140(5) 0.076(3) 0.007(3) 0.018(3) 0.049(3)
C19 0.110(4) 0.079(4) 0.124(4) 0.013(3) -0.001(4) 0.020(4)
C20 0.112(4) 0.078(3) 0.119(4) 0.016(3) -0.004(3) 0.020(3)
C21 0.115(4) 0.080(3) 0.113(4) 0.019(3) -0.005(3) 0.024(3)
C22 0.118(4) 0.080(3) 0.109(4) 0.020(3) -0.001(3) 0.025(3)

loop_
_atom_type_symbol
_atom_type_description
_atom_type_scat_dispersion_real
_atom_type_scat_dispersion_imag
_atom_type_scat_source
C C 0.0033 0.0016 'International Tables Vol C Tables 4.2.6.8 and 6.1.1.4'
H H 0.0000 0.0000 'International Tables Vol C Tables 4.2.6.8 and 6.1.1.4'
O O 0.0106 0.0060 'International Tables Vol C Tables 4.2.6.8 and 6.1.1.4'
N N 0.0061 0.0033 'International Tables Vol C Tables 4.2.6.8 and 6.1.1.4'
P P 0.1023 0.0942 'International Tables Vol C Tables 4.2.6.8 and 6.1.1.4'
Cl Cl 0.1484 0.1585 'International Tables Vol C Tables 4.2.6.8 and 6.1.1.4'
Mo Mo -1.6832 0.6857 'International Tables Vol C Tables 4.2.6.8 and 6.1.1.4'

loop_
_geom_angle_atom_site_label_1
_geom_angle_atom_site_label_2
_geom_angle_atom_site_label_3
_geom_angle_site_symmetry_1
_geom_angle_site_symmetry_3
_geom_angle
_geom_angle_publ_flag
Cl2 C23 Cl3 . . 116.3(16) ?
Cl2 C23 H23A . . 108.2 ?
Cl3 C23 H23A . . 108.2 ?
Cl2 C23 H23B . . 108.2 ?
Cl3 C23 H23B . . 108.2 ?
H23A C23 H23B . . 107.4 ?
C2 C1 C6 . . 118.9(3) ?
C2 C1 P1 . . 123.4(2) ?
C6 C1 P1 . . 117.5(2) ?
C3 C2 C1 . . 120.0(3) ?
C3 C2 H2 . . 120.0 ?
C1 C2 H2 . . 120.0 ?
C4 C3 C2 . . 120.6(3) ?
C4 C3 H3 . . 119.7 ?
C2 C3 H3 . . 119.7 ?
C5 C4 C3 . . 120.2(3) ?
C5 C4 H4 . . 119.9 ?
C3 C4 H4 . . 119.9 ?
C4 C5 C6 . . 119.9(3) ?
C4 C5 H5 . . 120.0 ?
C6 C5 H5 . . 120.0 ?
C5 C6 C1 . . 120.5(3) ?
C5 C6 H6 . . 119.8 ?
C1 C6 H6 . . 119.8 ?
C12 C7 C8 . . 118.9(3) ?
C12 C7 P1 . . 119.5(2) ?
C8 C7 P1 . . 121.4(2) ?
C9 C8 C7 . . 119.8(3) ?
C9 C8 H8 . . 120.1 ?
C7 C8 H8 . . 120.1 ?
C10 C9 C8 . . 121.1(3) ?
C10 C9 H9 . . 119.4 ?
C8 C9 H9 . . 119.4 ?
C9 C10 C11 . . 119.8(3) ?
C9 C10 H10 . . 120.1 ?
C11 C10 H10 . . 120.1 ?
C12 C11 C10 . . 120.0(3) ?
C12 C11 H11 . . 120.0 ?
C10 C11 H11 . . 120.0 ?
C11 C12 C7 . . 120.4(3) ?
C11 C12 H12 . . 119.8 ?
C7 C12 H12 . . 119.8 ?
C14 C13 C14 2_756 . 119.4(4) ?
C14 C13 N1 2_756 . 120.3(2) ?
C14 C13 N1 . . 120.3(2) ?
C15 C14 C13 . . 119.6(4) ?
C15 C14 H14 . . 120.2 ?
C13 C14 H14 . . 120.2 ?
C16 C15 C14 . . 121.1(4) ?
C16 C15 H15 . . 119.5 ?
C14 C15 H15 . . 119.5 ?
C15 C16 C15 2_756 . 119.2(5) ?
C15 C16 H16 2_756 . 120.4 ?
C15 C16 H16 . . 120.4 ?
O1 C17 O2 . 2_756 122.1(3) ?
O1 C17 C18 . . 118.7(3) ?
O2 C17 C18 2_756 . 119.2(3) ?
C17 C18 H18A . . 109.5 ?
C17 C18 H18B . . 109.5 ?
H18A C18 H18B . . 109.5 ?
C17 C18 H18C . . 109.5 ?
H18A C18 H18C . . 109.5 ?
H18B C18 H18C . . 109.5 ?
O1 Mo1 O2 . . 175.75(8) ?
O1 Mo1 Mo1 . 2_756 91.72(6) ?
O2 Mo1 Mo1 . 2_756 90.85(6) ?
O1 Mo1 Cl1 . . 89.78(6) ?
O2 Mo1 Cl1 . . 86.16(6) ?
Mo1 Mo1 Cl1 2_756 . 110.39(2) ?
O1 Mo1 P1 . . 85.87(6) ?
O2 Mo1 P1 . . 97.15(6) ?
Mo1 Mo1 P1 2_756 . 97.405(18) ?
Cl1 Mo1 P1 . . 151.98(3) ?
C13 N1 P1 . . 122.96(10) ?
C13 N1 P1 . 2_756 122.95(10) ?
P1 N1 P1 . 2_756 114.09(19) ?
C17 O1 Mo1 . . 117.50(19) ?
C17 O2 Mo1 2_756 . 117.26(18) ?
N1 P1 C1 . . 105.33(12) ?
N1 P1 C7 . . 104.61(11) ?
C1 P1 C7 . . 105.38(14) ?
N1 P1 Mo1 . . 113.53(10) ?
C1 P1 Mo1 . . 115.62(10) ?
C7 P1 Mo1 . . 111.43(10) ?
C19 O3 C22 . . 117.0(9) ?
O3 C19 C20 . . 103.9(8) ?
O3 C19 H19A . . 111.0 ?
C20 C19 H19A . . 111.0 ?
O3 C19 H19B . . 111.0 ?
C20 C19 H19B . . 111.0 ?
H19A C19 H19B . . 109.0 ?
C21 C20 C19 . . 99.7(8) ?
C21 C20 H20A . . 111.8 ?
C19 C20 H20A . . 111.8 ?
C21 C20 H20B . . 111.8 ?
C19 C20 H20B . . 111.8 ?
H20A C20 H20B . . 109.5 ?
C20 C21 C22 . . 98.6(7) ?
C20 C21 H21A . . 112.0 ?
C22 C21 H21A . . 112.0 ?
C20 C21 H21B . . 112.0 ?
C22 C21 H21B . . 112.0 ?
H21A C21 H21B . . 109.7 ?
O3 C22 C21 . . 108.2(7) ?
O3 C22 H22A . . 110.1 ?
C21 C22 H22A . . 110.1 ?
O3 C22 H22B . . 110.1 ?
C21 C22 H22B . . 110.1 ?
H22A C22 H22B . . 108.4 ?

loop_
_geom_bond_atom_site_label_1
_geom_bond_atom_site_label_2
_geom_bond_site_symmetry_2
_geom_bond_distance
_geom_bond_publ_flag
C23 Cl2 . 1.74(3) ?
C23 Cl3 . 2.23(3) ?
C23 H23A . 0.9900 ?
C23 H23B . 0.9900 ?
C1 C2 . 1.395(4) ?
C1 C6 . 1.396(4) ?
C1 P1 . 1.813(3) ?
C2 C3 . 1.382(5) ?
C2 H2 . 0.9500 ?
C3 C4 . 1.378(5) ?
C3 H3 . 0.9500 ?
C4 C5 . 1.375(5) ?
C4 H4 . 0.9500 ?
C5 C6 . 1.385(4) ?
C5 H5 . 0.9500 ?
C6 H6 . 0.9500 ?
C7 C12 . 1.393(4) ?
C7 C8 . 1.395(4) ?
C7 P1 . 1.817(3) ?
C8 C9 . 1.384(4) ?
C8 H8 . 0.9500 ?
C9 C10 . 1.365(5) ?
C9 H9 . 0.9500 ?
C10 C11 . 1.386(6) ?
C10 H10 . 0.9500 ?
C11 C12 . 1.386(4) ?
C11 H11 . 0.9500 ?
C12 H12 . 0.9500 ?
C13 C14 2_756 1.390(4) ?
C13 C14 . 1.390(4) ?
C13 N1 . 1.461(5) ?
C14 C15 . 1.384(5) ?
C14 H14 . 0.9500 ?
C15 C16 . 1.372(5) ?
C15 H15 . 0.9500 ?
C16 C15 2_756 1.372(5) ?
C16 H16 . 0.9500 ?
C17 O1 . 1.266(4) ?
C17 O2 2_756 1.270(4) ?
C17 C18 . 1.498(4) ?
C18 H18A . 0.9800 ?
C18 H18B . 0.9800 ?
C18 H18C . 0.9800 ?
Cl1 Mo1 . 2.4146(9) ?
Mo1 O1 . 2.096(2) ?
Mo1 O2 . 2.1124(19) ?
Mo1 Mo1 2_756 2.1161(9) ?
Mo1 P1 . 2.5278(9) ?
N1 P1 . 1.704(2) ?
N1 P1 2_756 1.704(2) ?
O2 C17 2_756 1.270(4) ?
O3 C19 . 1.251(8) ?
O3 C22 . 1.255(8) ?
C19 C20 . 1.573(8) ?
C19 H19A . 0.9900 ?
C19 H19B . 0.9900 ?
C20 C21 . 1.573(8) ?
C20 H20A . 0.9900 ?
C20 H20B . 0.9900 ?
C21 C22 . 1.575(8) ?
C21 H21A . 0.9900 ?
C21 H21B . 0.9900 ?
C22 H22A . 0.9900 ?
C22 H22B . 0.9900 ?

loop_
_geom_torsion_atom_site_label_1
_geom_torsion_atom_site_label_2
_geom_torsion_atom_site_label_3
_geom_torsion_atom_site_label_4
_geom_torsion_site_symmetry_1
_geom_torsion_site_symmetry_2
_geom_torsion_site_symmetry_3
_geom_torsion_site_symmetry_4
_geom_torsion
_geom_torsion_publ_flag
C6 C1 C2 C3 . . . . 0.8(5) ?
P1 C1 C2 C3 . . . . 176.0(3) ?
C1 C2 C3 C4 . . . . -1.3(6) ?
C2 C3 C4 C5 . . . . 0.6(6) ?
C3 C4 C5 C6 . . . . 0.6(6) ?
C4 C5 C6 C1 . . . . -1.1(5) ?
C2 C1 C6 C5 . . . . 0.4(5) ?
P1 C1 C6 C5 . . . . -175.1(3) ?
C12 C7 C8 C9 . . . . 1.9(5) ?
P1 C7 C8 C9 . . . . 175.9(2) ?
C7 C8 C9 C10 . . . . 0.6(5) ?
C8 C9 C10 C11 . . . . -1.8(5) ?
C9 C10 C11 C12 . . . . 0.5(5) ?
C10 C11 C12 C7 . . . . 2.1(5) ?
C8 C7 C12 C11 . . . . -3.3(5) ?
P1 C7 C12 C11 . . . . -177.3(2) ?
C14 C13 C14 C15 2_756 . . . -0.2(3) ?
N1 C13 C14 C15 . . . . 179.8(3) ?
C13 C14 C15 C16 . . . . 0.4(6) ?
C14 C15 C16 C15 . . . 2_756 -0.2(3) ?
C14 C13 N1 P1 2_756 . . . -74.23(17) ?
C14 C13 N1 P1 . . . . 105.77(17) ?
C14 C13 N1 P1 2_756 . . 2_756 105.77(17) ?
C14 C13 N1 P1 . . . 2_756 -74.23(17) ?
O2 C17 O1 Mo1 2_756 . . . 0.6(4) ?
C18 C17 O1 Mo1 . . . . -179.0(2) ?
Mo1 Mo1 O1 C17 2_756 . . . 4.7(2) ?
Cl1 Mo1 O1 C17 . . . . 115.1(2) ?
P1 Mo1 O1 C17 . . . . -92.6(2) ?
Mo1 Mo1 O2 C17 2_756 . . 2_756 7.9(2) ?
Cl1 Mo1 O2 C17 . . . 2_756 -102.4(2) ?
P1 Mo1 O2 C17 . . . 2_756 105.5(2) ?
C13 N1 P1 C1 . . . . 45.93(11) ?
P1 N1 P1 C1 2_756 . . . -134.07(11) ?
C13 N1 P1 C7 . . . . -64.90(10) ?
P1 N1 P1 C7 2_756 . . . 115.09(10) ?
C13 N1 P1 Mo1 . . . . 173.409(15) ?
P1 N1 P1 Mo1 2_756 . . . -6.593(15) ?
C2 C1 P1 N1 . . . . -83.1(3) ?
C6 C1 P1 N1 . . . . 92.2(3) ?
C2 C1 P1 C7 . . . . 27.2(3) ?
C6 C1 P1 C7 . . . . -157.5(2) ?
C2 C1 P1 Mo1 . . . . 150.7(2) ?
C6 C1 P1 Mo1 . . . . -34.0(3) ?
C12 C7 P1 N1 . . . . -31.0(3) ?
C8 C7 P1 N1 . . . . 155.1(2) ?
C12 C7 P1 C1 . . . . -141.8(2) ?
C8 C7 P1 C1 . . . . 44.3(3) ?
C12 C7 P1 Mo1 . . . . 92.1(2) ?
C8 C7 P1 Mo1 . . . . -81.8(3) ?
O1 Mo1 P1 N1 . . . . 109.43(7) ?
O2 Mo1 P1 N1 . . . . -73.57(7) ?
Mo1 Mo1 P1 N1 2_756 . . . 18.23(4) ?
Cl1 Mo1 P1 N1 . . . . -168.85(5) ?
O1 Mo1 P1 C1 . . . . -128.66(13) ?
O2 Mo1 P1 C1 . . . . 48.34(13) ?
Mo1 Mo1 P1 C1 2_756 . . . 140.14(11) ?
Cl1 Mo1 P1 C1 . . . . -46.94(13) ?
O1 Mo1 P1 C7 . . . . -8.37(12) ?
O2 Mo1 P1 C7 . . . . 168.62(11) ?
Mo1 Mo1 P1 C7 2_756 . . . -99.57(11) ?
Cl1 Mo1 P1 C7 . . . . 73.34(12) ?
C22 O3 C19 C20 . . . . 37.3(15) ?
O3 C19 C20 C21 . . . . -32.7(13) ?
C19 C20 C21 C22 . . . . 18.7(10) ?
C19 O3 C22 C21 . . . . -23.9(12) ?
C20 C21 C22 O3 . . . . -1.3(9) ?
